data_7104709
loop_
_publ_author_name
'Hong, Seunghee'
'Oh, Minhak'
'Park, Mira'
'Yoon, Ji Woong'
'Chang, Jong-San'
'Lah, Myoung Soo'

_publ_section_title
;
 Large H2 storage capacity of a new polyhedron-based metal-organic
 framework with high thermal and hygroscopic stability.
;
_journal_issue 36
_journal_name_full 'Chemical communications (Cambridge, England)'
_journal_page_first 5397
_journal_page_last 5399
_journal_paper_doi 10.1039/b909250a
_journal_volume 34
_journal_year 2009
_chemical_formula_sum 'C288 H144 O120 Zn24'
_chemical_formula_weight 7092.91
_chemical_name_systematic
;
?
;
_space_group_IT_number 225
_symmetry_cell_setting cubic
_symmetry_space_group_name_Hall '-F 4 2 3'
_symmetry_space_group_name_H-M 'F m -3 m'
_atom_sites_solution_hydrogens geom
_atom_sites_solution_primary direct
_atom_sites_solution_secondary difmap
_audit_creation_method SHELXL-97
_cell_angle_alpha 90.00
_cell_angle_beta 90.00
_cell_angle_gamma 90.00
_cell_formula_units_Z 4
_cell_length_a 42.854(5)
_cell_length_b 42.854(5)
_cell_length_c 42.854(5)
_cell_measurement_reflns_used 4347
_cell_measurement_temperature 100(2)
_cell_measurement_theta_max 30.25
_cell_measurement_theta_min 2.26
_cell_volume 78699(16)
_computing_cell_refinement HKL2000
_computing_data_collection 'PAL ADSC Quantum-210'
_computing_data_reduction HKL2000
_computing_molecular_graphics ORTEP3
_computing_publication_material WinGX
_computing_structure_refinement 'Bruker SHELXTL'
_computing_structure_solution 'Bruker SHELXTL'
_diffrn_ambient_temperature 100(2)
_diffrn_measured_fraction_theta_full 0.991
_diffrn_measured_fraction_theta_max 0.991
_diffrn_measurement_device_type 'CCD area detector'
_diffrn_measurement_method 'phi scans'
_diffrn_radiation_monochromator 'Pt coated Si double crystal'
_diffrn_radiation_source 'Fixed gap multiple wiggler beamline'
_diffrn_radiation_type synchrotron
_diffrn_radiation_wavelength 0.77489
_diffrn_reflns_av_R_equivalents 0.0566
_diffrn_reflns_av_sigmaI/netI 0.0145
_diffrn_reflns_limit_h_max 55
_diffrn_reflns_limit_h_min -55
_diffrn_reflns_limit_k_max 55
_diffrn_reflns_limit_k_min -55
_diffrn_reflns_limit_l_max 55
_diffrn_reflns_limit_l_min -55
_diffrn_reflns_number 147398
_diffrn_reflns_theta_full 30.25
_diffrn_reflns_theta_max 30.25
_diffrn_reflns_theta_min 2.26
_exptl_absorpt_coefficient_mu 0.752
_exptl_absorpt_correction_T_max 0.7530
_exptl_absorpt_correction_T_min 0.6611
_exptl_absorpt_correction_type multi-scan
_exptl_absorpt_process_details HKL2000-Scalepack
_exptl_crystal_colour 'pale brown'
_exptl_crystal_density_diffrn 0.599
_exptl_crystal_density_method 'not measured'
_exptl_crystal_description block
_exptl_crystal_F_000 14208
_exptl_crystal_size_max 0.60
_exptl_crystal_size_mid 0.40
_exptl_crystal_size_min 0.40
_platon_squeeze_details ' ?'
_refine_diff_density_max 0.380
_refine_diff_density_min -0.528
_refine_diff_density_rms 0.059
_refine_ls_extinction_coef 0.00045(7)
_refine_ls_extinction_expression Fc^*^=kFc[1+0.001xFc^2^\l^3^/sin(2\q)]^-1/4^
_refine_ls_extinction_method SHELXL
_refine_ls_goodness_of_fit_ref 1.136
_refine_ls_hydrogen_treatment riding
_refine_ls_matrix_type full
_refine_ls_number_parameters 99
_refine_ls_number_reflns 4347
_refine_ls_number_restraints 0
_refine_ls_restrained_S_all 1.136
_refine_ls_R_factor_all 0.0699
_refine_ls_R_factor_gt 0.0653
_refine_ls_shift/su_max 0.003
_refine_ls_shift/su_mean 0.000
_refine_ls_structure_factor_coef Fsqd
_refine_ls_weighting_details 'calc w=1/[\s^2^(Fo^2^)+(0.1653P)^2^+22.0024P] where P=(Fo^2^+2Fc^2^)/3'
_refine_ls_weighting_scheme calc
_refine_ls_wR_factor_gt 0.2344
_refine_ls_wR_factor_ref 0.2434
_reflns_number_gt 3890
_reflns_number_total 4347
_reflns_threshold_expression >2sigma(I)
_cod_data_source_file b909250a.txt
_cod_data_source_block 1
_cod_original_sg_symbol_H-M Fm-3m
_cod_database_code 7104709

loop_
_symmetry_equiv_pos_as_xyz
'x, y, z'
'-x, -y, z'
'-x, y, -z'
'x, -y, -z'
'z, x, y'
'z, -x, -y'
'-z, -x, y'
'-z, x, -y'
'y, z, x'
'-y, z, -x'
'y, -z, -x'
'-y, -z, x'
'y, x, -z'
'-y, -x, -z'
'y, -x, z'
'-y, x, z'
'x, z, -y'
'-x, z, y'
'-x, -z, -y'
'x, -z, y'
'z, y, -x'
'z, -y, x'
'-z, y, x'
'-z, -y, -x'
'x, y+1/2, z+1/2'
'-x, -y+1/2, z+1/2'
'-x, y+1/2, -z+1/2'
'x, -y+1/2, -z+1/2'
'z, x+1/2, y+1/2'
'z, -x+1/2, -y+1/2'
'-z, -x+1/2, y+1/2'
'-z, x+1/2, -y+1/2'
'y, z+1/2, x+1/2'
'-y, z+1/2, -x+1/2'
'y, -z+1/2, -x+1/2'
'-y, -z+1/2, x+1/2'
'y, x+1/2, -z+1/2'
'-y, -x+1/2, -z+1/2'
'y, -x+1/2, z+1/2'
'-y, x+1/2, z+1/2'
'x, z+1/2, -y+1/2'
'-x, z+1/2, y+1/2'
'-x, -z+1/2, -y+1/2'
'x, -z+1/2, y+1/2'
'z, y+1/2, -x+1/2'
'z, -y+1/2, x+1/2'
'-z, y+1/2, x+1/2'
'-z, -y+1/2, -x+1/2'
'x+1/2, y, z+1/2'
'-x+1/2, -y, z+1/2'
'-x+1/2, y, -z+1/2'
'x+1/2, -y, -z+1/2'
'z+1/2, x, y+1/2'
'z+1/2, -x, -y+1/2'
'-z+1/2, -x, y+1/2'
'-z+1/2, x, -y+1/2'
'y+1/2, z, x+1/2'
'-y+1/2, z, -x+1/2'
'y+1/2, -z, -x+1/2'
'-y+1/2, -z, x+1/2'
'y+1/2, x, -z+1/2'
'-y+1/2, -x, -z+1/2'
'y+1/2, -x, z+1/2'
'-y+1/2, x, z+1/2'
'x+1/2, z, -y+1/2'
'-x+1/2, z, y+1/2'
'-x+1/2, -z, -y+1/2'
'x+1/2, -z, y+1/2'
'z+1/2, y, -x+1/2'
'z+1/2, -y, x+1/2'
'-z+1/2, y, x+1/2'
'-z+1/2, -y, -x+1/2'
'x+1/2, y+1/2, z'
'-x+1/2, -y+1/2, z'
'-x+1/2, y+1/2, -z'
'x+1/2, -y+1/2, -z'
'z+1/2, x+1/2, y'
'z+1/2, -x+1/2, -y'
'-z+1/2, -x+1/2, y'
'-z+1/2, x+1/2, -y'
'y+1/2, z+1/2, x'
'-y+1/2, z+1/2, -x'
'y+1/2, -z+1/2, -x'
'-y+1/2, -z+1/2, x'
'y+1/2, x+1/2, -z'
'-y+1/2, -x+1/2, -z'
'y+1/2, -x+1/2, z'
'-y+1/2, x+1/2, z'
'x+1/2, z+1/2, -y'
'-x+1/2, z+1/2, y'
'-x+1/2, -z+1/2, -y'
'x+1/2, -z+1/2, y'
'z+1/2, y+1/2, -x'
'z+1/2, -y+1/2, x'
'-z+1/2, y+1/2, x'
'-z+1/2, -y+1/2, -x'
'-x, -y, -z'
'x, y, -z'
'x, -y, z'
'-x, y, z'
'-z, -x, -y'
'-z, x, y'
'z, x, -y'
'z, -x, y'
'-y, -z, -x'
'y, -z, x'
'-y, z, x'
'y, z, -x'
'-y, -x, z'
'y, x, z'
'-y, x, -z'
'y, -x, -z'
'-x, -z, y'
'x, -z, -y'
'x, z, y'
'-x, z, -y'
'-z, -y, x'
'-z, y, -x'
'z, -y, -x'
'z, y, x'
'-x, -y+1/2, -z+1/2'
'x, y+1/2, -z+1/2'
'x, -y+1/2, z+1/2'
'-x, y+1/2, z+1/2'
'-z, -x+1/2, -y+1/2'
'-z, x+1/2, y+1/2'
'z, x+1/2, -y+1/2'
'z, -x+1/2, y+1/2'
'-y, -z+1/2, -x+1/2'
'y, -z+1/2, x+1/2'
'-y, z+1/2, x+1/2'
'y, z+1/2, -x+1/2'
'-y, -x+1/2, z+1/2'
'y, x+1/2, z+1/2'
'-y, x+1/2, -z+1/2'
'y, -x+1/2, -z+1/2'
'-x, -z+1/2, y+1/2'
'x, -z+1/2, -y+1/2'
'x, z+1/2, y+1/2'
'-x, z+1/2, -y+1/2'
'-z, -y+1/2, x+1/2'
'-z, y+1/2, -x+1/2'
'z, -y+1/2, -x+1/2'
'z, y+1/2, x+1/2'
'-x+1/2, -y, -z+1/2'
'x+1/2, y, -z+1/2'
'x+1/2, -y, z+1/2'
'-x+1/2, y, z+1/2'
'-z+1/2, -x, -y+1/2'
'-z+1/2, x, y+1/2'
'z+1/2, x, -y+1/2'
'z+1/2, -x, y+1/2'
'-y+1/2, -z, -x+1/2'
'y+1/2, -z, x+1/2'
'-y+1/2, z, x+1/2'
'y+1/2, z, -x+1/2'
'-y+1/2, -x, z+1/2'
'y+1/2, x, z+1/2'
'-y+1/2, x, -z+1/2'
'y+1/2, -x, -z+1/2'
'-x+1/2, -z, y+1/2'
'x+1/2, -z, -y+1/2'
'x+1/2, z, y+1/2'
'-x+1/2, z, -y+1/2'
'-z+1/2, -y, x+1/2'
'-z+1/2, y, -x+1/2'
'z+1/2, -y, -x+1/2'
'z+1/2, y, x+1/2'
'-x+1/2, -y+1/2, -z'
'x+1/2, y+1/2, -z'
'x+1/2, -y+1/2, z'
'-x+1/2, y+1/2, z'
'-z+1/2, -x+1/2, -y'
'-z+1/2, x+1/2, y'
'z+1/2, x+1/2, -y'
'z+1/2, -x+1/2, y'
'-y+1/2, -z+1/2, -x'
'y+1/2, -z+1/2, x'
'-y+1/2, z+1/2, x'
'y+1/2, z+1/2, -x'
'-y+1/2, -x+1/2, z'
'y+1/2, x+1/2, z'
'-y+1/2, x+1/2, -z'
'y+1/2, -x+1/2, -z'
'-x+1/2, -z+1/2, y'
'x+1/2, -z+1/2, -y'
'x+1/2, z+1/2, y'
'-x+1/2, z+1/2, -y'
'-z+1/2, -y+1/2, x'
'-z+1/2, y+1/2, -x'
'z+1/2, -y+1/2, -x'
'z+1/2, y+1/2, x'

loop_
_atom_site_label
_atom_site_type_symbol
_atom_site_fract_x
_atom_site_fract_y
_atom_site_fract_z
_atom_site_U_iso_or_equiv
_atom_site_adp_type
_atom_site_occupancy
_atom_site_symmetry_multiplicity
_atom_site_calc_flag
_atom_site_refinement_flags
_atom_site_disorder_assembly
_atom_site_disorder_group
Zn1 Zn 0.0000 0.871098(8) 0.371098(8) 0.0865(3) Uani 1 4 d S . .
Zn2 Zn 0.0000 0.821355(8) 0.321355(8) 0.0884(3) Uani 1 4 d S . .
O1 O 0.0000 0.90408(8) 0.40408(8) 0.175(3) Uani 1 4 d S . .
O2 O 0.0000 0.78863(7) 0.28863(7) 0.150(2) Uani 1 4 d S . .
O3 O 0.03258(6) 0.84197(6) 0.38774(7) 0.1323(9) Uani 1 1 d . . .
O4 O 0.03265(6) 0.80531(7) 0.35079(6) 0.1295(8) Uani 1 1 d . . .
C1 C 0.04216(8) 0.81728(9) 0.37565(9) 0.1154(10) Uani 1 1 d . . .
C2 C 0.06824(9) 0.80116(9) 0.39227(9) 0.1220(11) Uani 1 1 d . . .
C3 C 0.08249(8) 0.81536(12) 0.41751(8) 0.1102(12) Uani 1 2 d S . .
H3 H 0.0750 0.8348 0.4250 0.132 Uiso 1 2 calc SR . .
C4 C 0.07824(10) 0.77210(11) 0.38198(11) 0.1482(17) Uani 1 1 d . . .
H4 H 0.0677 0.7618 0.3655 0.178 Uiso 1 1 calc R . .
C5 C 0.10382(13) 0.75846(16) 0.39618(13) 0.164(3) Uani 1 2 d S . .
C6 C 0.1137(2) 0.7279(2) 0.3863(2) 0.229(5) Uani 1 2 d S . .
C7 C 0.1218(2) 0.7023(3) 0.3782(2) 0.269(8) Uani 1 2 d S . .
C8 C 0.1358(2) 0.6754(2) 0.3642(2) 0.236(6) Uani 1 2 d S . .
C9 C 0.1232(2) 0.6620(2) 0.3380(2) 0.246(7) Uani 1 2 d S . .
H9 H 0.1052 0.6711 0.3289 0.296 Uiso 1 2 calc SR . .

loop_
_atom_site_aniso_label
_atom_site_aniso_U_11
_atom_site_aniso_U_22
_atom_site_aniso_U_33
_atom_site_aniso_U_23
_atom_site_aniso_U_13
_atom_site_aniso_U_12
Zn1 0.0770(4) 0.0913(3) 0.0913(3) -0.0308(3) 0.000 0.000
Zn2 0.0801(4) 0.0925(3) 0.0925(3) -0.0314(3) 0.000 0.000
O1 0.287(9) 0.120(2) 0.120(2) -0.044(3) 0.000 0.000
O2 0.192(6) 0.130(3) 0.130(3) -0.055(3) 0.000 0.000
O3 0.1194(16) 0.1267(18) 0.151(2) -0.0237(16) -0.0263(15) 0.0346(14)
O4 0.1110(15) 0.149(2) 0.1288(17) -0.0297(16) -0.0244(13) 0.0323(14)
C1 0.0958(19) 0.123(2) 0.127(2) -0.0125(19) -0.0086(16) 0.0171(16)
C2 0.111(2) 0.130(3) 0.125(2) -0.031(2) -0.0186(18) 0.0292(18)
C3 0.1114(17) 0.108(3) 0.1114(17) -0.0164(16) -0.005(2) 0.0164(16)
C4 0.140(3) 0.156(3) 0.148(3) -0.060(3) -0.049(3) 0.060(3)
C5 0.161(3) 0.168(5) 0.161(3) -0.082(4) -0.064(4) 0.082(4)
C6 0.235(6) 0.217(8) 0.235(6) -0.141(6) -0.138(7) 0.141(6)
C7 0.261(8) 0.285(11) 0.261(8) -0.184(9) -0.175(9) 0.184(9)
C8 0.244(7) 0.220(8) 0.244(7) -0.146(7) -0.158(8) 0.146(7)
C9 0.239(9) 0.250(8) 0.250(8) -0.165(9) -0.152(8) 0.152(8)

loop_
_atom_type_symbol
_atom_type_description
_atom_type_scat_dispersion_real
_atom_type_scat_dispersion_imag
_atom_type_scat_source
C C 0.0033 0.0016 'International Tables Vol C Tables 4.2.6.8 and 6.1.1.4'
H H 0.0000 0.0000 'International Tables Vol C Tables 4.2.6.8 and 6.1.1.4'
O O 0.0106 0.0060 'International Tables Vol C Tables 4.2.6.8 and 6.1.1.4'
Zn Zn 0.2839 1.4301 'International Tables Vol C Tables 4.2.6.8 and 6.1.1.4'

loop_
_geom_angle_atom_site_label_1
_geom_angle_atom_site_label_2
_geom_angle_atom_site_label_3
_geom_angle
_geom_angle_site_symmetry_1
_geom_angle_site_symmetry_3
_geom_angle_publ_flag
O1 Zn1 O3 100.88(8) . 100 ?
O1 Zn1 O3 100.88(8) . 42_554 ?
O3 Zn1 O3 87.58(19) 100 42_554 ?
O1 Zn1 O3 100.88(8) . 139_554 ?
O3 Zn1 O3 158.24(16) 100 139_554 ?
O3 Zn1 O3 88.33(18) 42_554 139_554 ?
O1 Zn1 O3 100.88(8) . . ?
O3 Zn1 O3 88.33(18) 100 . ?
O3 Zn1 O3 158.24(16) 42_554 . ?
O3 Zn1 O3 87.58(19) 139_554 . ?
O1 Zn1 Zn2 180.00(14) . . ?
O3 Zn1 Zn2 79.12(8) 100 . ?
O3 Zn1 Zn2 79.12(8) 42_554 . ?
O3 Zn1 Zn2 79.12(8) 139_554 . ?
O3 Zn1 Zn2 79.12(8) . . ?
O2 Zn2 O4 101.67(8) . . ?
O2 Zn2 O4 101.67(8) . 100 ?
O4 Zn2 O4 88.49(17) . 100 ?
O2 Zn2 O4 101.67(8) . 139_554 ?
O4 Zn2 O4 86.82(18) . 139_554 ?
O4 Zn2 O4 156.67(15) 100 139_554 ?
O2 Zn2 O4 101.67(8) . 42_554 ?
O4 Zn2 O4 156.67(15) . 42_554 ?
O4 Zn2 O4 86.82(18) 100 42_554 ?
O4 Zn2 O4 88.49(17) 139_554 42_554 ?
O2 Zn2 Zn1 180.00(13) . . ?
O4 Zn2 Zn1 78.33(7) . . ?
O4 Zn2 Zn1 78.33(8) 100 . ?
O4 Zn2 Zn1 78.33(7) 139_554 . ?
O4 Zn2 Zn1 78.33(7) 42_554 . ?
C1 O3 Zn1 127.6(3) . . ?
C1 O4 Zn2 128.5(2) . . ?
O3 C1 O4 126.5(4) . . ?
O3 C1 C2 116.1(3) . . ?
O4 C1 C2 117.4(3) . . ?
C3 C2 C4 120.4(4) . . ?
C3 C2 C1 120.0(3) . . ?
C4 C2 C1 119.6(3) . . ?
C2 C3 C2 119.8(4) 166 . ?
C2 C3 H3 120.1 166 . ?
C2 C3 H3 120.1 . . ?
C5 C4 C2 118.9(4) . . ?
C5 C4 H4 120.5 . . ?
C2 C4 H4 120.5 . . ?
C4 C5 C4 121.2(5) 166 . ?
C4 C5 C6 119.2(3) 166 . ?
C4 C5 C6 119.2(3) . . ?
C7 C6 C5 180(2) . . ?
C6 C7 C8 167.8(18) . . ?
C9 C8 C9 118.1(7) . 59_465 ?
C9 C8 C7 121.0(3) . . ?
C9 C8 C7 121.0(3) 59_465 . ?
C8 C9 C8 121.9(7) 80_556 . ?
C8 C9 H9 119.0 80_556 . ?
C8 C9 H9 119.0 . . ?

loop_
_geom_bond_atom_site_label_1
_geom_bond_atom_site_label_2
_geom_bond_distance
_geom_bond_site_symmetry_2
_geom_bond_publ_flag
Zn1 O1 1.999(5) . ?
Zn1 O3 2.004(2) 100 ?
Zn1 O3 2.004(2) 42_554 ?
Zn1 O3 2.004(2) 139_554 ?
Zn1 O3 2.004(2) . ?
Zn1 Zn2 3.0147(7) . ?
Zn2 O2 1.984(4) . ?
Zn2 O4 2.006(2) . ?
Zn2 O4 2.006(2) 100 ?
Zn2 O4 2.006(2) 139_554 ?
Zn2 O4 2.006(2) 42_554 ?
O3 C1 1.248(4) . ?
O4 C1 1.251(4) . ?
C1 C2 1.494(5) . ?
C2 C3 1.383(4) . ?
C2 C4 1.389(5) . ?
C3 C2 1.383(4) 166 ?
C3 H3 0.9500 . ?
C4 C5 1.383(4) . ?
C4 H4 0.9500 . ?
C5 C4 1.383(4) 166 ?
C5 C6 1.441(8) . ?
C6 C7 1.201(9) . ?
C7 C8 1.434(8) . ?
C8 C9 1.371(4) . ?
C8 C9 1.371(4) 59_465 ?
C9 C8 1.371(4) 80_556 ?
C9 H9 0.9500 . ?

loop_
_platon_squeeze_void_nr
_platon_squeeze_void_average_x
_platon_squeeze_void_average_y
_platon_squeeze_void_average_z
_platon_squeeze_void_volume
_platon_squeeze_void_count_electrons
1 -0.004 -0.015 -0.005 58763.6 2619.6
